data_4518901
loop_
_publ_author_name
'Herbort, James H.'
'Lalisse, Remy F.'
'Hadad, Christopher M.'
'RajanBabu, T. V.'

_publ_section_title
;
 Cationic Co(I) Catalysts for Regiodivergent Hydroalkenylation of
 1,6-Enynes: An Uncommon cis-\b-C--H Activation Leads to Z-Selective
 Coupling of Acrylates
;
_journal_name_full 'ACS Catalysis'
_journal_page_first 9605
_journal_page_last 9617
_journal_paper_doi 10.1021/acscatal.1c02530
_journal_year 2021
_chemical_formula_moiety 'C24 H26 F N O4 S'
_chemical_formula_sum 'C24 H26 F N O4 S'
_chemical_formula_weight 443.52
_space_group_crystal_system triclinic
_space_group_IT_number 2
_space_group_name_Hall '-P 1'
_space_group_name_H-M_alt 'P -1'
_atom_sites_solution_hydrogens geom
_atom_sites_solution_primary dual
_atom_sites_solution_secondary difmap
_audit_creation_date 2020-11-09
_audit_creation_method
;
Olex2 1.3-alpha
(compiled 2020.11.05 svn.r0a1fe1be for OlexSys, GUI svn.r6182)
;
_cell_angle_alpha 109.2290(10)
_cell_angle_beta 111.1650(10)
_cell_angle_gamma 92.2160(10)
_cell_formula_units_Z 2
_cell_length_a 9.6410(4)
_cell_length_b 10.3467(5)
_cell_length_c 13.3148(5)
_cell_measurement_reflns_used 9856
_cell_measurement_temperature 100.0
_cell_measurement_theta_max 27.125
_cell_measurement_theta_min 3.412
_cell_volume 1150.61(9)
_computing_cell_refinement 'SAINT v8.40A (Bruker, 2019)'
_computing_data_collection 'APEX3 v2019.1-0 (Bruker, 2019)'
_computing_data_reduction 'SAINT v8.40A (Bruker, 2019)'
_computing_molecular_graphics 'Olex2 1.3-alpha (Dolomanov et al., 2009)'
_computing_publication_material 'Olex2 1.3-alpha (Dolomanov et al., 2009)'
_computing_structure_refinement 'SHELXL 2018/3 (Sheldrick, 2015)'
_computing_structure_solution 'ShelXT (Sheldrick, 2015)'
_diffrn_ambient_temperature 100.0
_diffrn_detector 'Bruker Photon II area detector'
_diffrn_detector_area_resol_mean 10.5
_diffrn_detector_type 'CMOS area detector'
_diffrn_measured_fraction_theta_full 0.993
_diffrn_measured_fraction_theta_max 0.992
_diffrn_measurement_device 'Kappa Four-Circle Diffractometer'
_diffrn_measurement_device_type 'Bruker D8 Venture'
_diffrn_measurement_method '\w and \f scans'
_diffrn_radiation_monochromator 'Curved-Graphite, Bruker TRIUMPH'
_diffrn_radiation_probe x-ray
_diffrn_radiation_type MoK\a
_diffrn_radiation_wavelength 0.71073
_diffrn_radiation_xray_symbol K-L~3~
_diffrn_reflns_av_R_equivalents 0.0223
_diffrn_reflns_av_unetI/netI 0.0135
_diffrn_reflns_Laue_measured_fraction_full 0.993
_diffrn_reflns_Laue_measured_fraction_max 0.992
_diffrn_reflns_limit_h_max 12
_diffrn_reflns_limit_h_min -12
_diffrn_reflns_limit_k_max 13
_diffrn_reflns_limit_k_min -13
_diffrn_reflns_limit_l_max 17
_diffrn_reflns_limit_l_min -17
_diffrn_reflns_number 37824
_diffrn_reflns_point_group_measured_fraction_full 0.993
_diffrn_reflns_point_group_measured_fraction_max 0.992
_diffrn_reflns_theta_full 25.000
_diffrn_reflns_theta_max 27.127
_diffrn_reflns_theta_min 2.946
_diffrn_source 'sealed tube'
_diffrn_source_current 30.0
_diffrn_source_power 1.5
_diffrn_source_type fine-focus
_diffrn_source_voltage 50.0
_diffrn_standards_number 0
_exptl_absorpt_coefficient_mu 0.178
_exptl_absorpt_correction_T_max 0.0943
_exptl_absorpt_correction_T_min 0.0693
_exptl_absorpt_correction_type multi-scan
_exptl_absorpt_process_details
;
SADABS-2016/2 (Bruker,2016/2) was used for absorption correction.
wR2(int) was 0.0432 before and 0.0401 after correction.
The Ratio of minimum to maximum transmission is 0.7349.
The \l/2 correction factor is Not present.
;
_exptl_crystal_colour Colorless
_exptl_crystal_colour_primary Colorless
_exptl_crystal_density_diffrn 1.280
_exptl_crystal_description Block
_exptl_crystal_F_000 468
_exptl_crystal_size_max 0.524
_exptl_crystal_size_mid 0.434
_exptl_crystal_size_min 0.232
_refine_diff_density_max 0.398
_refine_diff_density_min -0.375
_refine_diff_density_rms 0.041
_refine_ls_extinction_method none
_refine_ls_goodness_of_fit_ref 1.036
_refine_ls_hydrogen_treatment constr
_refine_ls_matrix_type full
_refine_ls_number_parameters 290
_refine_ls_number_reflns 5047
_refine_ls_number_restraints 0
_refine_ls_restrained_S_all 1.036
_refine_ls_R_factor_all 0.0387
_refine_ls_R_factor_gt 0.0351
_refine_ls_shift/su_max 0.001
_refine_ls_shift/su_mean 0.000
_refine_ls_structure_factor_coef Fsqd
_refine_ls_weighting_details 'w=1/[\s^2^(Fo^2^)+(0.0343P)^2^+0.7028P] where P=(Fo^2^+2Fc^2^)/3'
_refine_ls_weighting_scheme calc
_refine_ls_wR_factor_gt 0.0855
_refine_ls_wR_factor_ref 0.0887
_reflns_Friedel_coverage 0.000
_reflns_number_gt 4665
_reflns_number_total 5047
_reflns_threshold_expression 'I > 2\s(I)'
_cod_data_source_file cs1c02530_si_003.cif
_cod_data_source_block RBabu_JHH-3191-3
_cod_depositor_comments
;
The following automatic conversions were performed:

data item '_diffrn_radiation_probe' value 'X-ray' was changed to
'x-ray' in accordance with the
/home/data/users/saulius/crontab/automatic-downloads/rss-feeds/ACS/lib/dictionaries/cif_core.dic
dictionary named 'cif_core.dic' version 2.4.2 last updated on
2011-04-26.

Automatic conversion script
Id: cif_fix_values 7556 2019-12-06 15:28:31Z antanas 
;
_cod_database_code 4518901
_shelx_shelxl_version_number 2018/3
_shelx_space_group_comment
;
The symmetry employed for this shelxl refinement is uniquely defined
by the following loop, which should always be used as a source of
symmetry information in preference to the above space-group names.
They are only intended as comments.
;
_shelx_estimated_absorpt_t_max 0.960
_shelx_estimated_absorpt_t_min 0.912
_olex2_refinement_description
;
1. Fixed Uiso
 At 1.2 times of:
  All C(H) groups, All C(H,H) groups, All C(H,H,H,H) groups
 At 1.5 times of:
  All C(H,H,H) groups
2. Uiso/Uaniso restraints and constraints
Uanis(C4) = Uanis(C4B)
Uanis(C3B) = Uanis(C3)
3. Others
 Sof(C3B)=Sof(H3B)=Sof(C4B)=Sof(H4BA)=Sof(H4BB)=Sof(H12C)=Sof(H12D)=1-FVAR(1)
 Sof(C3)=Sof(H3)=Sof(C4)=Sof(H4A)=Sof(H4B)=Sof(H12A)=Sof(H12B)=FVAR(1)
4.a Ternary CH refined with riding coordinates:
 C3(H3), C3B(H3B)
4.b Secondary CH2 refined with riding coordinates:
 C1(H1A,H1B), C4(H4A,H4B), C4B(H4BA,H4BB), C12(H12A,H12B), C12(H12C,H12D)
4.c Aromatic/amide H refined with riding coordinates:
 C5(H5), C7(H7), C8(H8), C10(H10), C11(H11), C14(H14), C19(H19), C20(H20),
 C22(H22), C23(H23)
4.d Idealised Me refined as rotating group:
 C16(H16A,H16B,H16C), C17(H17A,H17B,H17C), C24(H24A,H24B,H24C)
;
_olex2_submission_special_instructions 'No special instructions were received'

loop_
_space_group_symop_operation_xyz
'x, y, z'
'-x, -y, -z'

loop_
_atom_site_label
_atom_site_type_symbol
_atom_site_fract_x
_atom_site_fract_y
_atom_site_fract_z
_atom_site_U_iso_or_equiv
_atom_site_adp_type
_atom_site_occupancy
_atom_site_site_symmetry_order
_atom_site_calc_flag
_atom_site_refinement_flags_posn
_atom_site_refinement_flags_adp
_atom_site_refinement_flags_occupancy
_atom_site_disorder_assembly
_atom_site_disorder_group
S1 S 0.16883(3) 0.53576(3) 0.72299(2) 0.01909(9) Uani 1 1 d . . . . .
F1 F 0.16025(11) 0.22266(11) 0.00295(7) 0.0422(2) Uani 1 1 d . . . . .
O1 O 0.38196(13) 0.05348(12) 0.71306(9) 0.0392(3) Uani 1 1 d . . . . .
O2 O 0.43522(11) 0.05729(10) 0.89231(8) 0.0280(2) Uani 1 1 d . . . . .
O3 O 0.08548(10) 0.60615(9) 0.65041(8) 0.02283(19) Uani 1 1 d . . . . .
O4 O 0.22573(11) 0.60346(10) 0.84645(8) 0.0253(2) Uani 1 1 d . . . . .
N1 N 0.31435(12) 0.50128(11) 0.69067(9) 0.0218(2) Uani 1 1 d . . . . .
C1 C 0.28701(14) 0.44032(14) 0.56626(10) 0.0213(2) Uani 1 1 d . . . . .
H1A H 0.281460 0.513401 0.532850 0.026 Uiso 1 1 calc R U . . .
H1B H 0.191996 0.371176 0.521803 0.026 Uiso 1 1 calc R U . . .
C2 C 0.42207(15) 0.37192(13) 0.56584(11) 0.0222(3) Uani 1 1 d . . . . .
C3 C 0.52287(15) 0.39012(14) 0.69057(11) 0.0191(3) Uani 0.904(3) 1 d . . P A 1
H3 H 0.604929 0.472843 0.723679 0.023 Uiso 0.904(3) 1 calc R U P A 1
C3B C 0.4444(16) 0.3320(14) 0.6681(11) 0.0191(3) Uani 0.096(3) 1 d . . P A 2
H3B H 0.353001 0.268556 0.654292 0.023 Uiso 0.096(3) 1 calc R U P A 2
C4 C 0.41578(16) 0.42224(17) 0.75307(12) 0.0206(3) Uani 0.904(3) 1 d . . P A 1
H4A H 0.358022 0.335825 0.745398 0.025 Uiso 0.904(3) 1 calc R U P A 1
H4B H 0.471422 0.479569 0.836262 0.025 Uiso 0.904(3) 1 calc R U P A 1
C4B C 0.4541(17) 0.4773(17) 0.7486(12) 0.0206(3) Uani 0.096(3) 1 d . . P A 2
H4BA H 0.467731 0.480500 0.826741 0.025 Uiso 0.096(3) 1 calc R U P A 2
H4BB H 0.536306 0.543795 0.754887 0.025 Uiso 0.096(3) 1 calc R U P A 2
C5 C 0.45449(15) 0.30907(14) 0.47404(11) 0.0232(3) Uani 1 1 d . . . . .
H5 H 0.545507 0.272506 0.490316 0.028 Uiso 1 1 calc R U . . .
C6 C 0.37025(14) 0.28789(13) 0.35119(11) 0.0201(2) Uani 1 1 d . . . . .
C7 C 0.44222(16) 0.23778(14) 0.27532(11) 0.0257(3) Uani 1 1 d . . . . .
H7 H 0.540853 0.217470 0.304723 0.031 Uiso 1 1 calc R U . . .
C8 C 0.37406(17) 0.21682(16) 0.15848(12) 0.0311(3) Uani 1 1 d . . . . .
H8 H 0.425568 0.185564 0.108541 0.037 Uiso 1 1 calc R U . . .
C9 C 0.22914(16) 0.24291(15) 0.11743(11) 0.0283(3) Uani 1 1 d . . . . .
C10 C 0.15229(15) 0.29114(15) 0.18741(12) 0.0263(3) Uani 1 1 d . . . . .
H10 H 0.052516 0.308369 0.156406 0.032 Uiso 1 1 calc R U . . .
C11 C 0.22356(15) 0.31409(14) 0.30427(11) 0.0247(3) Uani 1 1 d . . . . .
H11 H 0.171912 0.348320 0.353658 0.030 Uiso 1 1 calc R U . . .
C12 C 0.59431(15) 0.26341(14) 0.70216(11) 0.0221(3) Uani 1 1 d . . . . .
H12A H 0.516427 0.178015 0.655973 0.027 Uiso 0.904(3) 1 calc R U P A 1
H12B H 0.674217 0.255211 0.671301 0.027 Uiso 0.904(3) 1 calc R U P A 1
H12C H 0.568744 0.163511 0.652294 0.027 Uiso 0.096(3) 1 calc R U P A 2
H12D H 0.671536 0.308244 0.685434 0.027 Uiso 0.096(3) 1 calc R U P A 2
C13 C 0.66183(14) 0.27661(13) 0.82737(11) 0.0222(3) Uani 1 1 d . . . . .
C14 C 0.60305(15) 0.20428(14) 0.87419(11) 0.0239(3) Uani 1 1 d . . . . .
H14 H 0.657165 0.222862 0.954311 0.029 Uiso 1 1 calc R U . . .
C15 C 0.46368(15) 0.09922(13) 0.81467(11) 0.0245(3) Uani 1 1 d . . . . .
C16 C 0.80280(15) 0.38469(16) 0.90347(12) 0.0288(3) Uani 1 1 d . . . . .
H16A H 0.780044 0.476688 0.905163 0.043 Uiso 1 1 calc R U . . .
H16B H 0.880879 0.363567 0.872601 0.043 Uiso 1 1 calc R U . . .
H16C H 0.839252 0.384161 0.982209 0.043 Uiso 1 1 calc R U . . .
C17 C 0.29965(17) -0.04409(15) 0.84727(14) 0.0316(3) Uani 1 1 d . . . . .
H17A H 0.308794 -0.131034 0.793219 0.047 Uiso 1 1 calc R U . . .
H17B H 0.212423 -0.008629 0.806673 0.047 Uiso 1 1 calc R U . . .
H17C H 0.285674 -0.061484 0.911338 0.047 Uiso 1 1 calc R U . . .
C18 C 0.05780(14) 0.37435(13) 0.68374(11) 0.0202(2) Uani 1 1 d . . . . .
C19 C 0.08344(15) 0.30912(14) 0.76352(11) 0.0252(3) Uani 1 1 d . . . . .
H19 H 0.154524 0.354822 0.841113 0.030 Uiso 1 1 calc R U . . .
C20 C 0.00394(17) 0.17671(15) 0.72824(12) 0.0290(3) Uani 1 1 d . . . . .
H20 H 0.019980 0.132434 0.782686 0.035 Uiso 1 1 calc R U . . .
C21 C -0.09893(16) 0.10745(14) 0.61456(12) 0.0283(3) Uani 1 1 d . . . . .
C22 C -0.12370(15) 0.17463(14) 0.53629(12) 0.0258(3) Uani 1 1 d . . . . .
H22 H -0.194347 0.128570 0.458598 0.031 Uiso 1 1 calc R U . . .
C23 C -0.04677(14) 0.30786(14) 0.57003(11) 0.0221(3) Uani 1 1 d . . . . .
H23 H -0.065212 0.353242 0.516172 0.027 Uiso 1 1 calc R U . . .
C24 C -0.1845(2) -0.03650(17) 0.57724(15) 0.0424(4) Uani 1 1 d . . . . .
H24A H -0.269694 -0.030202 0.601243 0.064 Uiso 1 1 calc R U . . .
H24B H -0.117000 -0.091359 0.613431 0.064 Uiso 1 1 calc R U . . .
H24C H -0.222601 -0.081619 0.492775 0.064 Uiso 1 1 calc R U . . .

loop_
_atom_site_aniso_label
_atom_site_aniso_U_11
_atom_site_aniso_U_22
_atom_site_aniso_U_33
_atom_site_aniso_U_23
_atom_site_aniso_U_13
_atom_site_aniso_U_12
S1 0.02121(15) 0.01895(15) 0.01669(15) 0.00565(11) 0.00775(12) 0.00475(11)
F1 0.0468(5) 0.0579(6) 0.0158(4) 0.0102(4) 0.0075(4) 0.0219(5)
O1 0.0431(6) 0.0373(6) 0.0246(5) 0.0135(5) -0.0005(5) -0.0115(5)
O2 0.0328(5) 0.0263(5) 0.0261(5) 0.0105(4) 0.0124(4) 0.0016(4)
O3 0.0260(5) 0.0229(4) 0.0232(4) 0.0109(4) 0.0112(4) 0.0083(4)
O4 0.0303(5) 0.0241(5) 0.0175(4) 0.0034(4) 0.0089(4) 0.0045(4)
N1 0.0189(5) 0.0265(5) 0.0170(5) 0.0055(4) 0.0061(4) 0.0051(4)
C1 0.0204(6) 0.0253(6) 0.0176(6) 0.0069(5) 0.0078(5) 0.0037(5)
C2 0.0254(6) 0.0245(6) 0.0218(6) 0.0132(5) 0.0104(5) 0.0075(5)
C3 0.0186(7) 0.0212(7) 0.0174(6) 0.0079(5) 0.0064(5) 0.0027(5)
C3B 0.0186(7) 0.0212(7) 0.0174(6) 0.0079(5) 0.0064(5) 0.0027(5)
C4 0.0202(7) 0.0255(8) 0.0168(6) 0.0099(6) 0.0062(5) 0.0060(6)
C4B 0.0202(7) 0.0255(8) 0.0168(6) 0.0099(6) 0.0062(5) 0.0060(6)
C5 0.0241(6) 0.0279(7) 0.0227(6) 0.0134(5) 0.0107(5) 0.0099(5)
C6 0.0232(6) 0.0198(6) 0.0198(6) 0.0094(5) 0.0093(5) 0.0034(5)
C7 0.0270(6) 0.0291(7) 0.0215(6) 0.0089(5) 0.0100(5) 0.0103(5)
C8 0.0359(8) 0.0375(8) 0.0212(6) 0.0082(6) 0.0143(6) 0.0140(6)
C9 0.0338(7) 0.0312(7) 0.0151(6) 0.0070(5) 0.0058(5) 0.0081(6)
C10 0.0231(6) 0.0311(7) 0.0233(6) 0.0112(5) 0.0064(5) 0.0058(5)
C11 0.0247(6) 0.0314(7) 0.0227(6) 0.0124(5) 0.0122(5) 0.0078(5)
C12 0.0236(6) 0.0257(6) 0.0178(6) 0.0090(5) 0.0078(5) 0.0067(5)
C13 0.0232(6) 0.0238(6) 0.0189(6) 0.0081(5) 0.0071(5) 0.0070(5)
C14 0.0284(6) 0.0237(6) 0.0167(6) 0.0077(5) 0.0054(5) 0.0045(5)
C15 0.0302(7) 0.0207(6) 0.0227(6) 0.0097(5) 0.0089(5) 0.0054(5)
C16 0.0250(7) 0.0363(8) 0.0226(6) 0.0123(6) 0.0059(5) 0.0000(6)
C17 0.0313(7) 0.0278(7) 0.0389(8) 0.0144(6) 0.0156(6) 0.0035(6)
C18 0.0218(6) 0.0209(6) 0.0192(6) 0.0076(5) 0.0094(5) 0.0049(5)
C19 0.0292(7) 0.0273(7) 0.0188(6) 0.0098(5) 0.0080(5) 0.0061(5)
C20 0.0368(7) 0.0286(7) 0.0269(7) 0.0160(6) 0.0132(6) 0.0069(6)
C21 0.0312(7) 0.0248(7) 0.0305(7) 0.0106(6) 0.0138(6) 0.0028(5)
C22 0.0237(6) 0.0279(7) 0.0224(6) 0.0075(5) 0.0073(5) 0.0015(5)
C23 0.0211(6) 0.0269(6) 0.0201(6) 0.0107(5) 0.0082(5) 0.0051(5)
C24 0.0506(10) 0.0292(8) 0.0439(9) 0.0143(7) 0.0153(8) -0.0049(7)

loop_
_atom_type_symbol
_atom_type_description
_atom_type_scat_dispersion_real
_atom_type_scat_dispersion_imag
_atom_type_scat_source
C C 0.0033 0.0016 'International Tables Vol C Tables 4.2.6.8 and 6.1.1.4'
H H 0.0000 0.0000 'International Tables Vol C Tables 4.2.6.8 and 6.1.1.4'
N N 0.0061 0.0033 'International Tables Vol C Tables 4.2.6.8 and 6.1.1.4'
O O 0.0106 0.0060 'International Tables Vol C Tables 4.2.6.8 and 6.1.1.4'
F F 0.0171 0.0103 'International Tables Vol C Tables 4.2.6.8 and 6.1.1.4'
S S 0.1246 0.1234 'International Tables Vol C Tables 4.2.6.8 and 6.1.1.4'

loop_
_exptl_crystal_face_index_h
_exptl_crystal_face_index_k
_exptl_crystal_face_index_l
_exptl_crystal_face_perp_dist
-1.00 0.00 -1.00 0.2020
1.00 0.00 1.00 0.2160
-1.00 -1.00 1.00 0.2360
1.00 1.00 -1.00 0.2080
1.00 1.00 0.00 0.2120
0.00 0.00 1.00 0.1160
0.00 0.00 -1.00 0.1020
0.00 2.00 1.00 0.1380
0.00 -2.00 -1.00 0.1450
0.00 1.00 0.00 0.1640
0.00 -1.00 0.00 0.1480
-1.00 2.00 0.00 0.2560
1.00 -2.00 0.00 0.2450
-1.00 1.00 2.00 0.1160
2.00 -2.00 -1.00 0.2440
-1.00 0.00 1.00 0.1710
1.00 0.00 -1.00 0.2120
-1.00 -2.00 2.00 0.2000

loop_
_geom_angle_atom_site_label_1
_geom_angle_atom_site_label_2
_geom_angle_atom_site_label_3
_geom_angle
_geom_angle_site_symmetry_1
_geom_angle_site_symmetry_3
_geom_angle_publ_flag
O3 S1 N1 106.59(6) . . ?
O3 S1 C18 108.59(6) . . ?
O4 S1 O3 119.61(6) . . ?
O4 S1 N1 106.76(6) . . ?
O4 S1 C18 108.22(6) . . ?
N1 S1 C18 106.33(6) . . ?
C15 O2 C17 116.22(11) . . ?
C1 N1 S1 117.45(8) . . ?
C1 N1 C4 108.74(10) . . ?
C4 N1 S1 116.22(9) . . ?
C4B N1 S1 134.2(6) . . ?
C4B N1 C1 105.5(6) . . ?
N1 C1 H1A 111.0 . . ?
N1 C1 H1B 111.0 . . ?
N1 C1 C2 103.68(10) . . ?
H1A C1 H1B 109.0 . . ?
C2 C1 H1A 111.0 . . ?
C2 C1 H1B 111.0 . . ?
C1 C2 C3 108.90(10) . . ?
C3B C2 C1 96.8(5) . . ?
C5 C2 C1 126.78(12) . . ?
C5 C2 C3 124.29(12) . . ?
C5 C2 C3B 128.8(5) . . ?
C2 C3 H3 109.0 . . ?
C4 C3 C2 103.07(10) . . ?
C4 C3 H3 109.0 . . ?
C4 C3 C12 112.28(11) . . ?
C12 C3 C2 114.23(11) . . ?
C12 C3 H3 109.0 . . ?
C2 C3B H3B 111.1 . . ?
C2 C3B C4B 94.8(10) . . ?
C2 C3B C12 111.4(8) . . ?
C4B C3B H3B 111.1 . . ?
C4B C3B C12 116.2(10) . . ?
C12 C3B H3B 111.1 . . ?
N1 C4 C3 102.28(11) . . ?
N1 C4 H4A 111.3 . . ?
N1 C4 H4B 111.3 . . ?
C3 C4 H4A 111.3 . . ?
C3 C4 H4B 111.3 . . ?
H4A C4 H4B 109.2 . . ?
N1 C4B C3B 99.5(10) . . ?
N1 C4B H4BA 111.9 . . ?
N1 C4B H4BB 111.9 . . ?
C3B C4B H4BA 111.9 . . ?
C3B C4B H4BB 111.9 . . ?
H4BA C4B H4BB 109.6 . . ?
C2 C5 H5 115.1 . . ?
C2 C5 C6 129.72(12) . . ?
C6 C5 H5 115.1 . . ?
C7 C6 C5 117.51(11) . . ?
C7 C6 C11 117.35(11) . . ?
C11 C6 C5 125.14(11) . . ?
C6 C7 H7 118.9 . . ?
C8 C7 C6 122.11(12) . . ?
C8 C7 H7 118.9 . . ?
C7 C8 H8 121.1 . . ?
C9 C8 C7 117.72(13) . . ?
C9 C8 H8 121.1 . . ?
F1 C9 C8 118.57(12) . . ?
F1 C9 C10 118.59(12) . . ?
C10 C9 C8 122.83(12) . . ?
C9 C10 H10 120.7 . . ?
C9 C10 C11 118.52(12) . . ?
C11 C10 H10 120.7 . . ?
C6 C11 H11 119.3 . . ?
C10 C11 C6 121.45(12) . . ?
C10 C11 H11 119.3 . . ?
C3 C12 H12A 109.5 . . ?
C3 C12 H12B 109.5 . . ?
C3B C12 H12C 108.7 . . ?
C3B C12 H12D 108.7 . . ?
H12A C12 H12B 108.1 . . ?
H12C C12 H12D 107.6 . . ?
C13 C12 C3 110.72(11) . . ?
C13 C12 C3B 114.2(5) . . ?
C13 C12 H12A 109.5 . . ?
C13 C12 H12B 109.5 . . ?
C13 C12 H12C 108.7 . . ?
C13 C12 H12D 108.7 . . ?
C14 C13 C12 125.19(12) . . ?
C14 C13 C16 119.35(12) . . ?
C16 C13 C12 115.41(11) . . ?
C13 C14 H14 116.5 . . ?
C13 C14 C15 126.94(12) . . ?
C15 C14 H14 116.5 . . ?
O1 C15 O2 122.18(13) . . ?
O1 C15 C14 128.21(13) . . ?
O2 C15 C14 109.61(11) . . ?
C13 C16 H16A 109.5 . . ?
C13 C16 H16B 109.5 . . ?
C13 C16 H16C 109.5 . . ?
H16A C16 H16B 109.5 . . ?
H16A C16 H16C 109.5 . . ?
H16B C16 H16C 109.5 . . ?
O2 C17 H17A 109.5 . . ?
O2 C17 H17B 109.5 . . ?
O2 C17 H17C 109.5 . . ?
H17A C17 H17B 109.5 . . ?
H17A C17 H17C 109.5 . . ?
H17B C17 H17C 109.5 . . ?
C19 C18 S1 119.90(10) . . ?
C19 C18 C23 120.58(12) . . ?
C23 C18 S1 119.32(10) . . ?
C18 C19 H19 120.4 . . ?
C20 C19 C18 119.15(12) . . ?
C20 C19 H19 120.4 . . ?
C19 C20 H20 119.4 . . ?
C19 C20 C21 121.19(12) . . ?
C21 C20 H20 119.4 . . ?
C20 C21 C22 118.82(13) . . ?
C20 C21 C24 120.69(13) . . ?
C22 C21 C24 120.48(13) . . ?
C21 C22 H22 119.5 . . ?
C23 C22 C21 120.98(12) . . ?
C23 C22 H22 119.5 . . ?
C18 C23 H23 120.4 . . ?
C22 C23 C18 119.26(12) . . ?
C22 C23 H23 120.4 . . ?
C21 C24 H24A 109.5 . . ?
C21 C24 H24B 109.5 . . ?
C21 C24 H24C 109.5 . . ?
H24A C24 H24B 109.5 . . ?
H24A C24 H24C 109.5 . . ?
H24B C24 H24C 109.5 . . ?

loop_
_geom_bond_atom_site_label_1
_geom_bond_atom_site_label_2
_geom_bond_distance
_geom_bond_site_symmetry_2
_geom_bond_publ_flag
S1 O3 1.4347(9) . ?
S1 O4 1.4333(9) . ?
S1 N1 1.6291(11) . ?
S1 C18 1.7581(13) . ?
F1 C9 1.3625(15) . ?
O1 C15 1.2062(17) . ?
O2 C15 1.3503(16) . ?
O2 C17 1.4429(17) . ?
N1 C1 1.4815(15) . ?
N1 C4 1.4961(17) . ?
N1 C4B 1.368(14) . ?
C1 H1A 0.9900 . ?
C1 H1B 0.9900 . ?
C1 C2 1.5068(17) . ?
C2 C3 1.5337(18) . ?
C2 C3B 1.496(13) . ?
C2 C5 1.3352(18) . ?
C3 H3 1.0000 . ?
C3 C4 1.5277(19) . ?
C3 C12 1.5308(18) . ?
C3B H3B 1.0000 . ?
C3B C4B 1.51(2) . ?
C3B C12 1.618(13) . ?
C4 H4A 0.9900 . ?
C4 H4B 0.9900 . ?
C4B H4BA 0.9900 . ?
C4B H4BB 0.9900 . ?
C5 H5 0.9500 . ?
C5 C6 1.4744(17) . ?
C6 C7 1.3999(18) . ?
C6 C11 1.4025(18) . ?
C7 H7 0.9500 . ?
C7 C8 1.3884(18) . ?
C8 H8 0.9500 . ?
C8 C9 1.378(2) . ?
C9 C10 1.374(2) . ?
C10 H10 0.9500 . ?
C10 C11 1.3862(18) . ?
C11 H11 0.9500 . ?
C12 H12A 0.9900 . ?
C12 H12B 0.9900 . ?
C12 H12C 0.9900 . ?
C12 H12D 0.9900 . ?
C12 C13 1.5103(17) . ?
C13 C14 1.3414(18) . ?
C13 C16 1.5053(18) . ?
C14 H14 0.9500 . ?
C14 C15 1.4717(18) . ?
C16 H16A 0.9800 . ?
C16 H16B 0.9800 . ?
C16 H16C 0.9800 . ?
C17 H17A 0.9800 . ?
C17 H17B 0.9800 . ?
C17 H17C 0.9800 . ?
C18 C19 1.3930(17) . ?
C18 C23 1.3929(17) . ?
C19 H19 0.9500 . ?
C19 C20 1.3856(19) . ?
C20 H20 0.9500 . ?
C20 C21 1.391(2) . ?
C21 C22 1.3916(19) . ?
C21 C24 1.506(2) . ?
C22 H22 0.9500 . ?
C22 C23 1.3873(18) . ?
C23 H23 0.9500 . ?
C24 H24A 0.9800 . ?
C24 H24B 0.9800 . ?
C24 H24C 0.9800 . ?

loop_
_geom_torsion_atom_site_label_1
_geom_torsion_atom_site_label_2
_geom_torsion_atom_site_label_3
_geom_torsion_atom_site_label_4
_geom_torsion
_geom_torsion_site_symmetry_1
_geom_torsion_site_symmetry_2
_geom_torsion_site_symmetry_3
_geom_torsion_site_symmetry_4
_geom_torsion_publ_flag
S1 N1 C1 C2 -158.89(9) . . . . ?
S1 N1 C4 C3 172.03(9) . . . . ?
S1 N1 C4B C3B 119.4(8) . . . . ?
S1 C18 C19 C20 -174.50(10) . . . . ?
S1 C18 C23 C22 173.75(10) . . . . ?
F1 C9 C10 C11 -178.85(13) . . . . ?
O3 S1 N1 C1 -46.47(11) . . . . ?
O3 S1 N1 C4 -177.73(9) . . . . ?
O3 S1 N1 C4B 156.0(10) . . . . ?
O3 S1 C18 C19 -156.18(10) . . . . ?
O3 S1 C18 C23 28.99(12) . . . . ?
O4 S1 N1 C1 -175.38(9) . . . . ?
O4 S1 N1 C4 53.36(11) . . . . ?
O4 S1 N1 C4B 27.1(10) . . . . ?
O4 S1 C18 C19 -24.92(12) . . . . ?
O4 S1 C18 C23 160.25(10) . . . . ?
N1 S1 C18 C19 89.45(11) . . . . ?
N1 S1 C18 C23 -85.37(11) . . . . ?
N1 C1 C2 C3 2.08(13) . . . . ?
N1 C1 C2 C3B 32.8(6) . . . . ?
N1 C1 C2 C5 -175.85(13) . . . . ?
C1 N1 C4 C3 36.81(14) . . . . ?
C1 N1 C4B C3B -39.9(11) . . . . ?
C1 C2 C3 C4 19.74(14) . . . . ?
C1 C2 C3 C12 141.83(11) . . . . ?
C1 C2 C3B C4B -54.8(9) . . . . ?
C1 C2 C3B C12 -175.4(7) . . . . ?
C1 C2 C5 C6 -0.7(2) . . . . ?
C2 C3 C4 N1 -33.17(13) . . . . ?
C2 C3 C12 C13 -167.29(11) . . . . ?
C2 C3B C4B N1 60.6(11) . . . . ?
C2 C3B C12 C13 155.2(6) . . . . ?
C2 C5 C6 C7 170.05(14) . . . . ?
C2 C5 C6 C11 -9.9(2) . . . . ?
C3 C2 C5 C6 -178.30(12) . . . . ?
C3 C12 C13 C14 106.41(15) . . . . ?
C3 C12 C13 C16 -71.08(14) . . . . ?
C3B C2 C5 C6 141.7(7) . . . . ?
C3B C12 C13 C14 73.2(6) . . . . ?
C3B C12 C13 C16 -104.3(6) . . . . ?
C4 N1 C1 C2 -24.30(13) . . . . ?
C4 C3 C12 C13 -50.39(15) . . . . ?
C4B N1 C1 C2 4.6(8) . . . . ?
C4B C3B C12 C13 48.1(13) . . . . ?
C5 C2 C3 C4 -162.27(13) . . . . ?
C5 C2 C3 C12 -40.18(18) . . . . ?
C5 C2 C3B C4B 154.7(7) . . . . ?
C5 C2 C3B C12 34.1(12) . . . . ?
C5 C6 C7 C8 -178.72(13) . . . . ?
C5 C6 C11 C10 -179.93(13) . . . . ?
C6 C7 C8 C9 -2.0(2) . . . . ?
C7 C6 C11 C10 0.1(2) . . . . ?
C7 C8 C9 F1 -179.86(13) . . . . ?
C7 C8 C9 C10 1.5(2) . . . . ?
C8 C9 C10 C11 -0.2(2) . . . . ?
C9 C10 C11 C6 -0.6(2) . . . . ?
C11 C6 C7 C8 1.2(2) . . . . ?
C12 C3 C4 N1 -156.56(11) . . . . ?
C12 C3B C4B N1 177.4(8) . . . . ?
C12 C13 C14 C15 0.0(2) . . . . ?
C13 C14 C15 O1 4.5(2) . . . . ?
C13 C14 C15 O2 -175.21(13) . . . . ?
C16 C13 C14 C15 177.45(13) . . . . ?
C17 O2 C15 O1 -0.98(19) . . . . ?
C17 O2 C15 C14 178.73(11) . . . . ?
C18 S1 N1 C1 69.25(10) . . . . ?
C18 S1 N1 C4 -62.01(11) . . . . ?
C18 S1 N1 C4B -88.3(10) . . . . ?
C18 C19 C20 C21 0.9(2) . . . . ?
C19 C18 C23 C22 -1.04(19) . . . . ?
C19 C20 C21 C22 -1.3(2) . . . . ?
C19 C20 C21 C24 179.94(14) . . . . ?
C20 C21 C22 C23 0.5(2) . . . . ?
C21 C22 C23 C18 0.6(2) . . . . ?
C23 C18 C19 C20 0.3(2) . . . . ?
C24 C21 C22 C23 179.26(14) . . . . ?
